data_4112360
loop_
_publ_author_name
'Dario Braga'
'Shuang Chen'
'Heather Filson'
'Lucia Maini'
'Matthew R. Netherton'
'Brian O. Patrick'
'John R. Scheffer'
'Carl Scott'
'Wujiong Xia'

_publ_contact_author_address
;
   Department of Chemistry
   The University of British Columbia
   2036 Main Mall
   Vancouver, BC V6T 1Z1
;
_publ_contact_author_email ' scheffer@chem.ubc.ca '
_publ_contact_author_fax ' 604-822-2847 '
_publ_contact_author_name ' Dr John R. Scheffer'
_publ_contact_author_phone ' 604-822-3496 '
_publ_section_title
;
 1,4-Hydroxybiradical Behavior Revealed through Crystal
 Structure-Solid-State Reactivity Correlations
;
_journal_name_full 'Journal of the American Chemical Society'
_journal_page_first 3511
_journal_page_last 3520
_journal_paper_doi 10.1021/ja039076w
_journal_volume 126
_journal_year 2004
_chemical_formula_moiety 'C20 H24 O '
_chemical_formula_sum 'C20 H24 O'
_chemical_formula_weight 280.41
_space_group_IT_number 2
_symmetry_cell_setting triclinic
_symmetry_Int_Tables_number 2
_symmetry_space_group_name_Hall '-P 1'
_symmetry_space_group_name_H-M 'P -1'
_cell_angle_alpha 99.52(3)
_cell_angle_beta 109.01(4)
_cell_angle_gamma 62.27(2)
_cell_formula_units_Z 2
_cell_length_a 10.898(4)
_cell_length_b 11.213(2)
_cell_length_c 7.218(6)
_cell_measurement_reflns_used 22
_cell_measurement_temperature 294.2
_cell_measurement_theta_max 18.5
_cell_measurement_theta_min 12.7
_cell_volume 738.1(7)
_computing_cell_refinement 'MSC/AFC Diffractometer Control'
_computing_data_collection 'MSC/AFC Diffractometer Control'
_computing_data_reduction 'teXsan (MSC, 1992-1997)'
_computing_publication_material 'teXsan (MSC, 1992-1997)'
_computing_structure_refinement 'teXsan (MSC, 1992-1997)'
_computing_structure_solution
;
SIR97 (Altomare, et. al. 1998)
;
_diffrn_ambient_temperature 294.2
_diffrn_measurement_device_type 'Rigaku AFC6S'
_diffrn_measurement_method '\w - 2\q'
_diffrn_orient_matrix_UB_11 0.03039
_diffrn_orient_matrix_UB_12 -0.09630
_diffrn_orient_matrix_UB_13 0.02474
_diffrn_orient_matrix_UB_21 -0.09939
_diffrn_orient_matrix_UB_22 0.02413
_diffrn_orient_matrix_UB_23 0.00554
_diffrn_orient_matrix_UB_31 -0.02989
_diffrn_orient_matrix_UB_32 -0.01728
_diffrn_orient_matrix_UB_33 -0.14434
_diffrn_radiation_detector 'scintillation counter'
_diffrn_radiation_monochromator graphite
_diffrn_radiation_source 'X-ray tube'
_diffrn_radiation_type 'Mo K\a'
_diffrn_radiation_wavelength 0.7107
_diffrn_reflns_av_R_equivalents 0.02276
_diffrn_reflns_av_sigmaI/netI 0.090
_diffrn_reflns_limit_h_max 15
_diffrn_reflns_limit_h_min 0
_diffrn_reflns_limit_k_max 15
_diffrn_reflns_limit_k_min -13
_diffrn_reflns_limit_l_max 9
_diffrn_reflns_limit_l_min -10
_diffrn_reflns_number 4513
_diffrn_reflns_reduction_process 'Lp corrections applied'
_diffrn_reflns_theta_max 30.00
_diffrn_reflns_theta_min 2.20
_diffrn_standards_decay_% -0.74
_diffrn_standards_interval_count 200
_diffrn_standards_number 3
_exptl_absorpt_coefficient_mu 0.075
_exptl_absorpt_correction_T_max 1.000
_exptl_absorpt_correction_T_min 0.931
_exptl_absorpt_correction_type
;
\y scans (North,Phillips & Matthews, 1968)
;
_exptl_crystal_colour colorless
_exptl_crystal_density_diffrn 1.262
_exptl_crystal_description prism
_exptl_crystal_F_000 304.00
_exptl_crystal_size_max 0.50
_exptl_crystal_size_mid 0.50
_exptl_crystal_size_min 0.50
_refine_diff_density_max 0.10
_refine_diff_density_min -0.11
_refine_ls_extinction_coef 0.0000076(8)
_refine_ls_extinction_expression 'equ(3) Acta Cryst.(1968) A24, p213.'
_refine_ls_extinction_method 'Zachariasen (1967)'
_refine_ls_goodness_of_fit_all 1.720
_refine_ls_goodness_of_fit_ref 2.151
_refine_ls_hydrogen_treatment noref
_refine_ls_matrix_type full
_refine_ls_number_constraints 0
_refine_ls_number_parameters 191
_refine_ls_number_reflns 2345
_refine_ls_number_restraints 0
_refine_ls_R_factor_all 0.1278
_refine_ls_R_factor_gt 0.0483
_refine_ls_shift/su_max 0.0000
_refine_ls_shift/su_mean 0.0590
_refine_ls_structure_factor_coef F
_refine_ls_weighting_details 'w = 1/[\s^2^(Fo) + 0.00006|Fo|^2^]'
_refine_ls_weighting_scheme sigma
_refine_ls_wR_factor_all 0.0553
_refine_ls_wR_factor_ref 0.0501
_reflns_number_gt 2345
_reflns_number_total 4305
_reflns_threshold_expression I>3.00\s(I)
_cod_data_source_file ja039076wsi20031015_043604_06.cif
_cod_data_source_block 13c
_cod_original_sg_symbol_H-M 'P -1 '
_cod_original_formula_sum 'C20 H24 O '
_cod_database_code 4112360

loop_
_symmetry_equiv_pos_as_xyz
'   +x,   +y,   +z'
'   -x,   -y,   -z'

loop_
_atom_site_label
_atom_site_fract_x
_atom_site_fract_y
_atom_site_fract_z
_atom_site_U_iso_or_equiv
_atom_site_occupancy
_atom_site_adp_type
_atom_site_calc_flag
O(1) 0.2184(1) 0.0477(1) 0.6394(2) 0.0426(4) 1.000 Uani d
C(1) 0.1917(2) 0.1367(2) 0.7628(2) 0.0295(5) 1.000 Uani d
C(2) 0.0519(2) 0.1924(2) 0.8228(2) 0.0274(5) 1.000 Uani d
C(3) -0.0654(2) 0.1633(2) 0.6616(3) 0.0339(5) 1.000 Uani d
C(4) -0.1047(2) 0.2332(2) 0.4698(3) 0.0399(6) 1.000 Uani d
C(5) -0.1635(2) 0.3855(2) 0.5043(3) 0.0388(5) 1.000 Uani d
C(6) -0.0491(2) 0.4161(2) 0.6648(3) 0.0361(5) 1.000 Uani d
C(7) -0.0112(2) 0.3478(2) 0.8561(2) 0.0287(5) 1.000 Uani d
C(8) -0.1490(2) 0.3997(2) 0.9192(3) 0.0363(5) 1.000 Uani d
C(9) -0.2642(2) 0.3697(2) 0.7593(3) 0.0389(6) 1.000 Uani d
C(10) -0.3002(2) 0.4390(2) 0.5704(3) 0.0433(6) 1.000 Uani d
C(11) -0.2051(2) 0.2169(2) 0.7217(3) 0.0418(6) 1.000 Uani d
C(12) 0.0978(2) 0.1141(2) 1.0108(3) 0.0388(6) 1.000 Uani d
C(13) 0.1997(2) 0.1417(2) 1.1947(3) 0.0438(6) 1.000 Uani d
C(14) 0.3532(2) 0.0947(2) 1.1878(3) 0.0465(6) 1.000 Uani d
C(15) 0.3748(2) 0.1735(2) 1.0605(3) 0.0358(5) 1.000 Uani d
C(16) 0.4788(2) 0.2225(2) 1.1376(3) 0.0471(6) 1.000 Uani d
C(17) 0.5071(2) 0.2874(2) 1.0220(4) 0.0527(7) 1.000 Uani d
C(18) 0.4346(2) 0.3027(2) 0.8251(3) 0.0499(7) 1.000 Uani d
C(19) 0.3334(2) 0.2532(2) 0.7453(3) 0.0405(6) 1.000 Uani d
C(20) 0.3011(2) 0.1909(2) 0.8611(3) 0.0308(5) 1.000 Uani d
H(1) -0.0290 0.0659 0.6376 0.041 1.000 Uiso c
H(2) -0.0183 0.2000 0.4255 0.048 1.000 Uiso c
H(3) -0.1786 0.2130 0.3695 0.048 1.000 Uiso c
H(4) -0.1862 0.4294 0.3829 0.047 1.000 Uiso c
H(5) -0.0867 0.5138 0.6874 0.043 1.000 Uiso c
H(6) 0.0383 0.3827 0.6224 0.043 1.000 Uiso c
H(7) 0.0605 0.3701 0.9580 0.034 1.000 Uiso c
H(8) -0.1864 0.4972 0.9429 0.044 1.000 Uiso c
H(9) -0.1263 0.3551 1.0401 0.044 1.000 Uiso c
H(10) -0.3515 0.4028 0.8016 0.047 1.000 Uiso c
H(11) -0.3366 0.5365 0.5939 0.052 1.000 Uiso c
H(12) -0.3742 0.4200 0.4681 0.052 1.000 Uiso c
H(13) -0.2774 0.1977 0.6163 0.050 1.000 Uiso c
H(14) -0.1846 0.1724 0.8415 0.050 1.000 Uiso c
H(15) 0.0092 0.1346 1.0430 0.046 1.000 Uiso c
H(16) 0.1450 0.0179 0.9788 0.046 1.000 Uiso c
H(17) 0.1585 0.2393 1.2192 0.053 1.000 Uiso c
H(18) 0.2045 0.0966 1.3039 0.053 1.000 Uiso c
H(19) 0.3879 0.0010 1.1400 0.056 1.000 Uiso c
H(20) 0.4123 0.0985 1.3221 0.056 1.000 Uiso c
H(21) 0.5326 0.2103 1.2770 0.056 1.000 Uiso c
H(22) 0.5787 0.3227 1.0798 0.063 1.000 Uiso c
H(23) 0.4547 0.3485 0.7423 0.060 1.000 Uiso c
H(24) 0.2837 0.2621 0.6044 0.049 1.000 Uiso c

loop_
_atom_site_aniso_label
_atom_site_aniso_U_11
_atom_site_aniso_U_22
_atom_site_aniso_U_33
_atom_site_aniso_U_12
_atom_site_aniso_U_13
_atom_site_aniso_U_23
O(1) 0.0428(8) 0.0407(8) 0.0389(8) -0.0142(7) 0.0149(6) -0.0094(6)
C(1) 0.033(1) 0.029(1) 0.0251(9) -0.0111(8) 0.0063(8) 0.0059(7)
C(2) 0.0315(9) 0.0265(9) 0.0290(9) -0.0149(8) 0.0109(7) -0.0004(7)
C(3) 0.038(1) 0.029(1) 0.039(1) -0.0200(9) 0.0122(9) -0.0077(8)
C(4) 0.033(1) 0.050(1) 0.032(1) -0.0177(9) 0.0060(8) -0.0058(9)
C(5) 0.034(1) 0.042(1) 0.036(1) -0.0120(9) 0.0080(9) 0.0082(9)
C(6) 0.034(1) 0.030(1) 0.047(1) -0.0122(9) 0.0140(9) 0.0060(8)
C(7) 0.0287(9) 0.028(1) 0.033(1) -0.0153(8) 0.0100(8) -0.0039(8)
C(8) 0.039(1) 0.033(1) 0.043(1) -0.0172(9) 0.0193(9) -0.0067(8)
C(9) 0.032(1) 0.042(1) 0.051(1) -0.0197(9) 0.0184(9) -0.0082(9)
C(10) 0.031(1) 0.043(1) 0.049(1) -0.0136(9) 0.0072(9) 0.000(1)
C(11) 0.040(1) 0.046(1) 0.051(1) -0.029(1) 0.013(1) -0.004(1)
C(12) 0.047(1) 0.037(1) 0.038(1) -0.020(1) 0.0148(9) 0.0050(9)
C(13) 0.050(1) 0.049(1) 0.032(1) -0.018(1) 0.0117(9) 0.0095(9)
C(14) 0.041(1) 0.053(1) 0.034(1) -0.012(1) 0.0048(9) 0.0106(9)
C(15) 0.030(1) 0.036(1) 0.034(1) -0.0088(9) 0.0082(8) 0.0003(8)
C(16) 0.034(1) 0.054(1) 0.042(1) -0.016(1) 0.0014(9) -0.002(1)
C(17) 0.037(1) 0.052(1) 0.070(2) -0.024(1) 0.006(1) 0.000(1)
C(18) 0.038(1) 0.054(1) 0.065(1) -0.023(1) 0.011(1) 0.013(1)
C(19) 0.032(1) 0.050(1) 0.040(1) -0.017(1) 0.0083(9) 0.0066(9)
C(20) 0.0260(9) 0.031(1) 0.033(1) -0.0091(8) 0.0099(8) 0.0002(8)

loop_
_atom_type_symbol
_atom_type_oxidation_number
_atom_type_number_in_cell
_atom_type_scat_dispersion_real
_atom_type_scat_dispersion_imag
_atom_type_scat_source
C 0 40 0.002 0.002
;International Tables for Crystallography
(1992, Vol. C, Tables 4.2.6.8 and 6.1.1.1)
;
H 0 48 0.000 0.000
;International Tables for Crystallography
(1992, Vol. C, Table 6.1.1.2)
;
O 0 2 0.008 0.006
;International Tables for Crystallography
(1992, Vol. C, Tables 4.2.6.8 and 6.1.1.1)
;

loop_
_geom_angle_atom_site_label_1
_geom_angle_atom_site_label_2
_geom_angle_atom_site_label_3
_geom_angle
_geom_angle_publ_flag
O(1) C(1) C(2) 121.6(2) yes
O(1) C(1) C(20) 118.6(2) yes
C(2) C(1) C(20) 119.7(2) yes
C(1) C(2) C(3) 110.9(1) yes
C(1) C(2) C(7) 111.4(1) yes
C(1) C(2) C(12) 103.9(1) yes
C(3) C(2) C(7) 107.3(1) yes
C(3) C(2) C(12) 110.2(1) yes
C(7) C(2) C(12) 113.3(1) yes
C(2) C(3) C(4) 110.7(1) yes
C(2) C(3) C(11) 111.2(1) yes
C(2) C(3) H(1) 109.3 no
C(4) C(3) C(11) 107.1(2) yes
C(4) C(3) H(1) 109.2 no
C(11) C(3) H(1) 109.3 no
C(3) C(4) C(5) 109.9(1) yes
C(3) C(4) H(2) 109.4 no
C(3) C(4) H(3) 109.4 no
C(5) C(4) H(2) 109.4 no
C(5) C(4) H(3) 109.3 no
H(2) C(4) H(3) 109.5 no
C(4) C(5) C(6) 109.1(1) yes
C(4) C(5) C(10) 109.9(2) yes
C(4) C(5) H(4) 109.6 no
C(6) C(5) C(10) 109.0(2) yes
C(6) C(5) H(4) 109.6 no
C(10) C(5) H(4) 109.6 no
C(5) C(6) C(7) 110.6(1) yes
C(5) C(6) H(5) 109.2 no
C(5) C(6) H(6) 109.2 no
C(7) C(6) H(5) 109.2 no
C(7) C(6) H(6) 109.2 no
H(5) C(6) H(6) 109.4 no
C(2) C(7) C(6) 109.6(1) yes
C(2) C(7) C(8) 110.0(1) yes
C(2) C(7) H(7) 109.5 no
C(6) C(7) C(8) 108.6(1) yes
C(6) C(7) H(7) 109.5 no
C(8) C(7) H(7) 109.5 no
C(7) C(8) C(9) 110.4(1) yes
C(7) C(8) H(8) 109.2 no
C(7) C(8) H(9) 109.2 no
C(9) C(8) H(8) 109.2 no
C(9) C(8) H(9) 109.2 no
H(8) C(8) H(9) 109.5 no
C(8) C(9) C(10) 109.5(1) yes
C(8) C(9) C(11) 109.1(2) yes
C(8) C(9) H(10) 109.7 no
C(10) C(9) C(11) 109.1(2) yes
C(10) C(9) H(10) 109.7 no
C(11) C(9) H(10) 109.7 no
C(5) C(10) C(9) 109.3(2) yes
C(5) C(10) H(11) 109.5 no
C(5) C(10) H(12) 109.5 no
C(9) C(10) H(11) 109.5 no
C(9) C(10) H(12) 109.5 no
H(11) C(10) H(12) 109.5 no
C(3) C(11) C(9) 110.1(1) yes
C(3) C(11) H(13) 109.3 no
C(3) C(11) H(14) 109.3 no
C(9) C(11) H(13) 109.3 no
C(9) C(11) H(14) 109.3 no
H(13) C(11) H(14) 109.5 no
C(2) C(12) C(13) 118.3(2) yes
C(2) C(12) H(15) 107.2 no
C(2) C(12) H(16) 107.2 no
C(13) C(12) H(15) 107.2 no
C(13) C(12) H(16) 107.2 no
H(15) C(12) H(16) 109.4 no
C(12) C(13) C(14) 116.0(2) yes
C(12) C(13) H(17) 107.8 no
C(12) C(13) H(18) 107.9 no
C(14) C(13) H(17) 107.8 no
C(14) C(13) H(18) 107.9 no
H(17) C(13) H(18) 109.5 no
C(13) C(14) C(15) 116.8(2) yes
C(13) C(14) H(19) 107.5 no
C(13) C(14) H(20) 107.6 no
C(15) C(14) H(19) 107.7 no
C(15) C(14) H(20) 107.7 no
H(19) C(14) H(20) 109.4 no
C(14) C(15) C(16) 120.2(2) yes
C(14) C(15) C(20) 121.7(2) yes
C(16) C(15) C(20) 118.0(2) yes
C(15) C(16) C(17) 121.5(2) yes
C(15) C(16) H(21) 119.3 no
C(17) C(16) H(21) 119.2 no
C(16) C(17) C(18) 119.9(2) yes
C(16) C(17) H(22) 120.1 no
C(18) C(17) H(22) 120.0 no
C(17) C(18) C(19) 119.5(2) yes
C(17) C(18) H(23) 120.2 no
C(19) C(18) H(23) 120.3 no
C(18) C(19) C(20) 121.1(2) yes
C(18) C(19) H(24) 119.4 no
C(20) C(19) H(24) 119.5 no
C(1) C(20) C(15) 121.9(2) yes
C(1) C(20) C(19) 118.0(2) yes
C(15) C(20) C(19) 119.9(2) yes

loop_
_geom_bond_atom_site_label_1
_geom_bond_atom_site_label_2
_geom_bond_distance
_geom_bond_publ_flag
O(1) C(1) 1.217(2) yes
C(1) C(2) 1.535(2) yes
C(1) C(20) 1.508(2) yes
C(2) C(3) 1.545(2) yes
C(2) C(7) 1.556(2) yes
C(2) C(12) 1.550(2) yes
C(3) C(4) 1.540(3) yes
C(3) C(11) 1.536(3) yes
C(3) H(1) 0.98 no
C(4) C(5) 1.528(3) yes
C(4) H(2) 0.98 no
C(4) H(3) 0.98 no
C(5) C(6) 1.530(3) yes
C(5) C(10) 1.531(3) yes
C(5) H(4) 0.98 no
C(6) C(7) 1.532(2) yes
C(6) H(5) 0.98 no
C(6) H(6) 0.98 no
C(7) C(8) 1.532(2) yes
C(7) H(7) 0.98 no
C(8) C(9) 1.530(2) yes
C(8) H(8) 0.98 no
C(8) H(9) 0.98 no
C(9) C(10) 1.528(3) yes
C(9) C(11) 1.535(3) yes
C(9) H(10) 0.98 no
C(10) H(11) 0.98 no
C(10) H(12) 0.98 no
C(11) H(13) 0.98 no
C(11) H(14) 0.98 no
C(12) C(13) 1.521(3) yes
C(12) H(15) 0.98 no
C(12) H(16) 0.98 no
C(13) C(14) 1.518(3) yes
C(13) H(17) 0.98 no
C(13) H(18) 0.98 no
C(14) C(15) 1.511(3) yes
C(14) H(19) 0.98 no
C(14) H(20) 0.98 no
C(15) C(16) 1.401(3) yes
C(15) C(20) 1.396(2) yes
C(16) C(17) 1.378(3) yes
C(16) H(21) 0.98 no
C(17) C(18) 1.378(3) yes
C(17) H(22) 0.98 no
C(18) C(19) 1.381(3) yes
C(18) H(23) 0.98 no
C(19) C(20) 1.387(2) yes
C(19) H(24) 0.98 no

loop_
_geom_contact_atom_site_label_1
_geom_contact_atom_site_label_2
_geom_contact_distance
_geom_contact_site_symmetry_2
_geom_contact_publ_flag
O(1) C(16) 3.393(2) 2_657 no
O(1) C(13) 3.457(2) 1_554 no
O(1) C(3) 3.565(2) 2_556 no
O(1) C(11) 3.635(2) 2_556 no
C(10) C(10) 3.729(4) 2_466 no
C(14) C(20) 3.720(3) 2_657 no
C(15) C(15) 3.727(4) 2_657 no

loop_
_geom_torsion_atom_site_label_1
_geom_torsion_atom_site_label_2
_geom_torsion_atom_site_label_3
_geom_torsion_atom_site_label_4
_geom_torsion
_geom_torsion_publ_flag
O(1) C(1) C(2) C(3) -21.4(2) no
O(1) C(1) C(2) C(7) -140.8(2) no
O(1) C(1) C(2) C(12) 96.9(2) no
O(1) C(1) C(20) C(15) -114.1(2) no
O(1) C(1) C(20) C(19) 62.4(2) no
C(1) C(2) C(3) C(4) -61.9(2) no
C(1) C(2) C(3) C(11) 179.2(1) no
C(1) C(2) C(3) H(1) 58.5(2) no
C(1) C(2) C(7) C(6) 61.6(2) no
C(1) C(2) C(7) C(8) -179.0(1) no
C(1) C(2) C(7) H(7) -58.6(2) no
C(1) C(2) C(12) C(13) 68.1(2) no
C(1) C(2) C(12) H(15) -170.6(2) no
C(1) C(2) C(12) H(16) -53.2(2) no
C(1) C(20) C(15) C(14) 2.3(3) no
C(1) C(20) C(15) C(16) 177.5(2) no
C(1) C(20) C(19) C(18) -178.7(2) no
C(1) C(20) C(19) H(24) 1.2(3) no
C(2) C(1) C(20) C(15) 64.6(2) no
C(2) C(1) C(20) C(19) -118.9(2) no
C(2) C(3) C(4) C(5) -60.4(2) no
C(2) C(3) C(4) H(2) 59.7(2) no
C(2) C(3) C(4) H(3) 179.6(2) no
C(2) C(3) C(11) C(9) 59.5(2) no
C(2) C(3) C(11) H(13) 179.5(2) no
C(2) C(3) C(11) H(14) -60.7(2) no
C(2) C(7) C(6) C(5) 61.1(2) no
C(2) C(7) C(6) H(5) -178.7(1) no
C(2) C(7) C(6) H(6) -59.1(2) no
C(2) C(7) C(8) C(9) -61.3(2) no
C(2) C(7) C(8) H(8) 178.6(1) no
C(2) C(7) C(8) H(9) 58.9(2) no
C(2) C(12) C(13) C(14) -68.5(2) no
C(2) C(12) C(13) H(17) 52.4(2) no
C(2) C(12) C(13) H(18) 170.5(2) no
C(3) C(2) C(1) C(20) 159.9(1) no
C(3) C(2) C(7) C(6) -59.8(2) no
C(3) C(2) C(7) C(8) 59.5(2) no
C(3) C(2) C(7) H(7) 179.9(1) no
C(3) C(2) C(12) C(13) -173.1(2) no
C(3) C(2) C(12) H(15) -51.8(2) no
C(3) C(2) C(12) H(16) 65.6(2) no
C(3) C(4) C(5) C(6) 58.6(2) no
C(3) C(4) C(5) C(10) -60.9(2) no
C(3) C(4) C(5) H(4) 178.6(2) no
C(3) C(11) C(9) C(8) -58.1(2) no
C(3) C(11) C(9) C(10) 61.6(2) no
C(3) C(11) C(9) H(10) -178.2(2) no
C(4) C(3) C(2) C(7) 59.9(2) no
C(4) C(3) C(2) C(12) -176.3(1) no
C(4) C(3) C(11) C(9) -61.6(2) no
C(4) C(3) C(11) H(13) 58.5(2) no
C(4) C(3) C(11) H(14) 178.3(2) no
C(4) C(5) C(6) C(7) -59.7(2) no
C(4) C(5) C(6) H(5) -179.9(2) no
C(4) C(5) C(6) H(6) 60.5(2) no
C(4) C(5) C(10) C(9) 59.3(2) no
C(4) C(5) C(10) H(11) 179.3(2) no
C(4) C(5) C(10) H(12) -60.7(2) no
C(5) C(4) C(3) C(11) 61.0(2) no
C(5) C(4) C(3) H(1) 179.3(2) no
C(5) C(6) C(7) C(8) -59.1(2) no
C(5) C(6) C(7) H(7) -178.7(1) no
C(5) C(10) C(9) C(8) 60.2(2) no
C(5) C(10) C(9) C(11) -59.2(2) no
C(5) C(10) C(9) H(10) -179.4(2) no
C(6) C(5) C(4) H(2) -61.5(2) no
C(6) C(5) C(4) H(3) 178.6(2) no
C(6) C(5) C(10) C(9) -60.2(2) no
C(6) C(5) C(10) H(11) 59.8(2) no
C(6) C(5) C(10) H(12) 179.8(2) no
C(6) C(7) C(2) C(12) 178.3(1) no
C(6) C(7) C(8) C(9) 58.7(2) no
C(6) C(7) C(8) H(8) -61.5(2) no
C(6) C(7) C(8) H(9) 178.8(1) no
C(7) C(2) C(1) C(20) 40.5(2) no
C(7) C(2) C(3) C(11) -59.0(2) no
C(7) C(2) C(3) H(1) -179.7(1) no
C(7) C(2) C(12) C(13) -52.9(2) no
C(7) C(2) C(12) H(15) 68.4(2) no
C(7) C(2) C(12) H(16) -174.2(1) no
C(7) C(6) C(5) C(10) 60.3(2) no
C(7) C(6) C(5) H(4) -179.7(2) no
C(7) C(8) C(9) C(10) -59.9(2) no
C(7) C(8) C(9) C(11) 59.5(2) no
C(7) C(8) C(9) H(10) 179.7(2) no
C(8) C(7) C(2) C(12) -62.4(2) no
C(8) C(7) C(6) H(5) 61.1(2) no
C(8) C(7) C(6) H(6) -179.3(1) no
C(8) C(9) C(10) H(11) -59.8(2) no
C(8) C(9) C(10) H(12) -179.9(2) no
C(8) C(9) C(11) H(13) -178.1(2) no
C(8) C(9) C(11) H(14) 62.0(2) no
C(9) C(8) C(7) H(7) 178.3(2) no
C(9) C(10) C(5) H(4) 179.8(2) no
C(9) C(11) C(3) H(1) -179.8(2) no
C(10) C(5) C(4) H(2) 179.1(2) no
C(10) C(5) C(4) H(3) 59.2(2) no
C(10) C(5) C(6) H(5) -59.9(2) no
C(10) C(5) C(6) H(6) -179.5(2) no
C(10) C(9) C(8) H(8) 60.3(2) no
C(10) C(9) C(8) H(9) 180.0(2) no
C(10) C(9) C(11) H(13) -58.5(2) no
C(10) C(9) C(11) H(14) -178.3(2) no
C(11) C(3) C(2) C(12) 64.7(2) no
C(11) C(3) C(4) H(2) -178.9(2) no
C(11) C(3) C(4) H(3) -59.0(2) no
C(11) C(9) C(8) H(8) 179.7(2) no
C(11) C(9) C(8) H(9) -60.7(2) no
C(11) C(9) C(10) H(11) -179.2(2) no
C(11) C(9) C(10) H(12) 60.8(2) no
C(12) C(2) C(1) C(20) -81.8(2) no
C(12) C(2) C(3) H(1) -56.0(2) no
C(12) C(2) C(7) H(7) 58.1(2) no
C(12) C(13) C(14) C(15) 72.1(2) no
C(12) C(13) C(14) H(19) -49.0(2) no
C(12) C(13) C(14) H(20) -166.8(2) no
C(13) C(14) C(15) C(16) 128.2(2) no
C(13) C(14) C(15) C(20) -56.8(3) no
C(14) C(13) C(12) H(15) 170.2(2) no
C(14) C(13) C(12) H(16) 52.8(2) no
C(14) C(15) C(16) C(17) 176.0(2) no
C(14) C(15) C(16) H(21) -4.1(3) no
C(14) C(15) C(20) C(19) -174.1(2) no
C(15) C(14) C(13) H(17) -48.8(2) no
C(15) C(14) C(13) H(18) -166.8(2) no
C(15) C(16) C(17) C(18) -1.4(3) no
C(15) C(16) C(17) H(22) 178.6(2) no
C(15) C(20) C(19) C(18) -2.2(3) no
C(15) C(20) C(19) H(24) 177.8(2) no
C(16) C(15) C(14) H(19) -110.8(2) no
C(16) C(15) C(14) H(20) 7.1(3) no
C(16) C(15) C(20) C(19) 1.1(3) no
C(16) C(17) C(18) C(19) 0.3(3) no
C(16) C(17) C(18) H(23) -179.8(2) no
C(17) C(16) C(15) C(20) 0.7(3) no
C(17) C(18) C(19) C(20) 1.5(3) no
C(17) C(18) C(19) H(24) -178.5(2) no
C(18) C(17) C(16) H(21) 178.6(2) no
C(19) C(18) C(17) H(22) -179.7(2) no
C(20) C(15) C(14) H(19) 64.3(2) no
C(20) C(15) C(14) H(20) -177.8(2) no
C(20) C(15) C(16) H(21) -179.3(2) no
C(20) C(19) C(18) H(23) -178.4(2) no
H(1) C(3) C(4) H(2) -60.7(2) no
H(1) C(3) C(4) H(3) 59.3(2) no
H(1) C(3) C(11) H(13) -59.7(2) no
H(1) C(3) C(11) H(14) 60.1(2) no
H(2) C(4) C(5) H(4) 58.5(2) no
H(3) C(4) C(5) H(4) -61.4(2) no
H(4) C(5) C(6) H(5) 60.1(2) no
H(4) C(5) C(6) H(6) -59.5(2) no
H(4) C(5) C(10) H(11) -60.2(2) no
H(4) C(5) C(10) H(12) 59.8(2) no
H(5) C(6) C(7) H(7) -58.5(2) no
H(6) C(6) C(7) H(7) 61.1(2) no
H(7) C(7) C(8) H(8) 58.1(2) no
H(7) C(7) C(8) H(9) -61.6(2) no
H(8) C(8) C(9) H(10) -60.2(2) no
H(9) C(8) C(9) H(10) 59.5(2) no
H(10) C(9) C(10) H(11) 60.6(2) no
H(10) C(9) C(10) H(12) -59.4(2) no
H(10) C(9) C(11) H(13) 61.7(2) no
H(10) C(9) C(11) H(14) -58.1(2) no
H(15) C(12) C(13) H(17) -68.9(2) no
H(15) C(12) C(13) H(18) 49.2(2) no
H(16) C(12) C(13) H(17) 173.6(2) no
H(16) C(12) C(13) H(18) -68.3(2) no
H(17) C(13) C(14) H(19) -169.9(2) no
H(17) C(13) C(14) H(20) 72.3(2) no
H(18) C(13) C(14) H(19) 72.0(2) no
H(18) C(13) C(14) H(20) -45.7(2) no
H(21) C(16) C(17) H(22) -1.4(3) no
H(22) C(17) C(18) H(23) 0.2(4) no
H(23) C(18) C(19) H(24) 1.6(4) no
